data_7203595
loop_
_publ_author_name
'Haynes, Delia A.'
'Jones, William'
'Motherwell, W. D. Samuel'

_publ_section_title
;
 Cocrystallisation of succinic and fumaric acids with lutidines: a
 systematic study
;
_journal_issue 11
_journal_name_full CrystEngComm
_journal_page_first 830
_journal_paper_doi 10.1039/b610294h
_journal_volume 8
_journal_year 2006
_chemical_formula_moiety '2(C7 H9 N), C4 H4 O4'
_chemical_formula_sum 'C18 H22 N2 O4'
_chemical_formula_weight 330.38
_chemical_name_common '3,5 lutidine fumaric acid co-crystal'
_chemical_name_systematic
;
?
;
_space_group_IT_number 14
_symmetry_cell_setting monoclinic
_symmetry_space_group_name_Hall '-P 2ybc'
_symmetry_space_group_name_H-M 'P 1 21/c 1'
_atom_sites_solution_hydrogens geom
_atom_sites_solution_primary direct
_atom_sites_solution_secondary difmap
_audit_creation_method SHELXL-97
_cell_angle_alpha 90.00
_cell_angle_beta 108.17(3)
_cell_angle_gamma 90.00
_cell_formula_units_Z 2
_cell_length_a 8.2345(16)
_cell_length_b 16.299(3)
_cell_length_c 6.9681(14)
_cell_measurement_reflns_used 5030
_cell_measurement_temperature 180(2)
_cell_measurement_theta_max 27.48
_cell_measurement_theta_min 1.00
_cell_volume 888.6(3)
_computing_cell_refinement 'HKL Scalepack (Otwinowski & Minor 1997)'
_computing_data_collection 'Collect (Nonius B.V. 1998)'
_computing_data_reduction
;
HKL Denzo and Scalepack (Otwinowski & Minor 1997)
;
_computing_structure_refinement 'SHELXL-97 (Sheldrick, 1997)'
_computing_structure_solution 'SHELXS-97 (Sheldrick, 1990)'
_diffrn_ambient_temperature 180(2)
_diffrn_measured_fraction_theta_full 0.989
_diffrn_measured_fraction_theta_max 0.989
_diffrn_measurement_device_type 'Nonius Kappa CCD'
_diffrn_measurement_method 'Thin slice \w and \f scans'
_diffrn_radiation_source 'fine-focus sealed tube'
_diffrn_radiation_type MoK\a
_diffrn_radiation_wavelength 0.71073
_diffrn_reflns_av_R_equivalents 0.0257
_diffrn_reflns_av_sigmaI/netI 0.0215
_diffrn_reflns_limit_h_max 10
_diffrn_reflns_limit_h_min -10
_diffrn_reflns_limit_k_max 20
_diffrn_reflns_limit_k_min -21
_diffrn_reflns_limit_l_max 8
_diffrn_reflns_limit_l_min -8
_diffrn_reflns_number 7827
_diffrn_reflns_theta_full 27.47
_diffrn_reflns_theta_max 27.47
_diffrn_reflns_theta_min 3.61
_exptl_absorpt_coefficient_mu 0.088
_exptl_absorpt_correction_T_max 0.979
_exptl_absorpt_correction_T_min 0.907
_exptl_absorpt_correction_type multi-scan
_exptl_absorpt_process_details
;
multi-scan from symmetry-related measurements
Sortav (Blessing 1995)
;
_exptl_crystal_colour colourless
_exptl_crystal_density_diffrn 1.235
_exptl_crystal_density_method 'not measured'
_exptl_crystal_description plates
_exptl_crystal_F_000 352
_exptl_crystal_size_max 0.46
_exptl_crystal_size_mid 0.35
_exptl_crystal_size_min 0.23
_refine_diff_density_max 0.222
_refine_diff_density_min -0.216
_refine_diff_density_rms 0.047
_refine_ls_extinction_method none
_refine_ls_goodness_of_fit_ref 1.084
_refine_ls_hydrogen_treatment mixed
_refine_ls_matrix_type full
_refine_ls_number_parameters 117
_refine_ls_number_reflns 2009
_refine_ls_number_restraints 0
_refine_ls_restrained_S_all 1.084
_refine_ls_R_factor_all 0.0404
_refine_ls_R_factor_gt 0.0372
_refine_ls_shift/su_max 0.000
_refine_ls_shift/su_mean 0.000
_refine_ls_structure_factor_coef Fsqd
_refine_ls_weighting_details 'calc w=1/[\s^2^(Fo^2^)+(0.0576P)^2^+0.1740P] where P=(Fo^2^+2Fc^2^)/3'
_refine_ls_weighting_scheme calc
_refine_ls_wR_factor_gt 0.1032
_refine_ls_wR_factor_ref 0.1069
_reflns_number_gt 1853
_reflns_number_total 2009
_reflns_threshold_expression >2sigma(I)
_cod_data_source_file b610294h.txt
_cod_data_source_block wj0527b
_cod_original_sg_symbol_H-M P2(1)/c
_cod_database_code 7203595

loop_
_symmetry_equiv_pos_as_xyz
'x, y, z'
'-x, y+1/2, -z+1/2'
'-x, -y, -z'
'x, -y-1/2, z-1/2'

loop_
_atom_site_label
_atom_site_type_symbol
_atom_site_fract_x
_atom_site_fract_y
_atom_site_fract_z
_atom_site_U_iso_or_equiv
_atom_site_adp_type
_atom_site_occupancy
_atom_site_symmetry_multiplicity
_atom_site_calc_flag
_atom_site_refinement_flags
_atom_site_disorder_assembly
_atom_site_disorder_group
N11 N 0.98176(11) 0.16476(5) 0.56672(12) 0.0290(2) Uani 1 1 d . . .
C12 C 0.81897(13) 0.14246(6) 0.53362(14) 0.0281(2) Uani 1 1 d . . .
H12 H 0.7916 0.0857 0.5265 0.034 Uiso 1 1 calc R . .
C13 C 0.68867(13) 0.19931(6) 0.50936(15) 0.0279(2) Uani 1 1 d . . .
C14 C 0.73373(13) 0.28194(6) 0.51998(15) 0.0282(2) Uani 1 1 d . . .
H14 H 0.6478 0.3225 0.5042 0.034 Uiso 1 1 calc R . .
C15 C 0.90219(13) 0.30606(6) 0.55325(15) 0.0276(2) Uani 1 1 d . . .
C16 C 1.02302(13) 0.24432(6) 0.57623(15) 0.0298(2) Uani 1 1 d . . .
H16 H 1.1392 0.2592 0.5995 0.036 Uiso 1 1 calc R . .
C17 C 0.50702(15) 0.17226(8) 0.4740(2) 0.0424(3) Uani 1 1 d . . .
H17A H 0.4291 0.2166 0.4082 0.064 Uiso 0.227(18) 1 calc PR . .
H17B H 0.4901 0.1590 0.6036 0.064 Uiso 0.227(18) 1 calc PR . .
H17C H 0.4835 0.1236 0.3871 0.064 Uiso 0.227(18) 1 calc PR . .
H17D H 0.5061 0.1162 0.5244 0.064 Uiso 0.773(18) 1 calc PR . .
H17E H 0.4450 0.1738 0.3290 0.064 Uiso 0.773(18) 1 calc PR . .
H17F H 0.4516 0.2092 0.5455 0.064 Uiso 0.773(18) 1 calc PR . .
C18 C 0.95502(17) 0.39478(7) 0.56710(19) 0.0382(3) Uani 1 1 d . . .
H18A H 1.0680 0.3994 0.5489 0.057 Uiso 0.699(17) 1 calc PR . .
H18B H 0.9599 0.4165 0.6999 0.057 Uiso 0.699(17) 1 calc PR . .
H18C H 0.8716 0.4262 0.4615 0.057 Uiso 0.699(17) 1 calc PR . .
H18D H 0.8650 0.4286 0.5913 0.057 Uiso 0.301(17) 1 calc PR . .
H18E H 0.9731 0.4116 0.4403 0.057 Uiso 0.301(17) 1 calc PR . .
H18F H 1.0614 0.4019 0.6787 0.057 Uiso 0.301(17) 1 calc PR . .
C21 C 1.32232(12) 0.06932(6) 0.83058(15) 0.0261(2) Uani 1 1 d . . .
C22 C 1.44500(12) 0.00033(6) 0.90820(16) 0.0281(2) Uani 1 1 d . . .
H22 H 1.4435 -0.0449 0.8215 0.034 Uiso 1 1 calc R . .
O21 O 1.33018(10) 0.13275(5) 0.92618(13) 0.0385(2) Uani 1 1 d . . .
O22 O 1.21059(10) 0.05404(5) 0.65598(12) 0.0343(2) Uani 1 1 d . . .
H2A H 1.111(3) 0.1034(13) 0.613(3) 0.086(6) Uiso 1 1 d . . .

loop_
_atom_site_aniso_label
_atom_site_aniso_U_11
_atom_site_aniso_U_22
_atom_site_aniso_U_33
_atom_site_aniso_U_23
_atom_site_aniso_U_13
_atom_site_aniso_U_12
N11 0.0295(4) 0.0281(4) 0.0254(4) -0.0008(3) 0.0026(3) 0.0068(3)
C12 0.0332(5) 0.0258(5) 0.0225(5) 0.0001(4) 0.0049(4) 0.0027(4)
C13 0.0293(5) 0.0320(5) 0.0220(4) -0.0001(4) 0.0075(4) 0.0024(4)
C14 0.0311(5) 0.0290(5) 0.0248(5) 0.0019(4) 0.0093(4) 0.0081(4)
C15 0.0341(5) 0.0259(5) 0.0237(5) 0.0002(3) 0.0103(4) 0.0033(4)
C16 0.0274(5) 0.0306(5) 0.0294(5) -0.0030(4) 0.0060(4) 0.0024(4)
C17 0.0327(6) 0.0453(7) 0.0509(7) -0.0053(5) 0.0157(5) -0.0029(5)
C18 0.0473(7) 0.0276(5) 0.0440(6) -0.0016(4) 0.0203(5) -0.0009(4)
C21 0.0204(4) 0.0230(5) 0.0340(5) 0.0022(4) 0.0071(4) 0.0001(3)
C22 0.0235(5) 0.0226(5) 0.0364(5) 0.0000(4) 0.0068(4) 0.0027(3)
O21 0.0332(4) 0.0271(4) 0.0460(5) -0.0063(3) -0.0006(3) 0.0067(3)
O22 0.0306(4) 0.0280(4) 0.0363(4) -0.0020(3) -0.0011(3) 0.0083(3)

loop_
_atom_type_symbol
_atom_type_description
_atom_type_scat_dispersion_real
_atom_type_scat_dispersion_imag
_atom_type_scat_source
C C 0.0033 0.0016 'International Tables Vol C Tables 4.2.6.8 and 6.1.1.4'
H H 0.0000 0.0000 'International Tables Vol C Tables 4.2.6.8 and 6.1.1.4'
N N 0.0061 0.0033 'International Tables Vol C Tables 4.2.6.8 and 6.1.1.4'
O O 0.0106 0.0060 'International Tables Vol C Tables 4.2.6.8 and 6.1.1.4'

loop_
_geom_angle_atom_site_label_1
_geom_angle_atom_site_label_2
_geom_angle_atom_site_label_3
_geom_angle
_geom_angle_site_symmetry_1
_geom_angle_site_symmetry_3
_geom_angle_publ_flag
C16 N11 C12 119.84(9) . . ?
C16 N11 H2A 120.8(9) . . ?
C12 N11 H2A 119.0(9) . . ?
N11 C12 C13 122.33(10) . . ?
N11 C12 H12 118.8 . . ?
C13 C12 H12 118.8 . . ?
C12 C13 C14 117.14(10) . . ?
C12 C13 C17 121.06(10) . . ?
C14 C13 C17 121.80(10) . . ?
C15 C14 C13 121.19(9) . . ?
C15 C14 H14 119.4 . . ?
C13 C14 H14 119.4 . . ?
C16 C15 C14 117.13(9) . . ?
C16 C15 C18 120.44(10) . . ?
C14 C15 C18 122.43(10) . . ?
N11 C16 C15 122.36(10) . . ?
N11 C16 H16 118.8 . . ?
C15 C16 H16 118.8 . . ?
C13 C17 H17A 109.5 . . ?
C13 C17 H17B 109.5 . . ?
H17A C17 H17B 109.5 . . ?
C13 C17 H17C 109.5 . . ?
H17A C17 H17C 109.5 . . ?
H17B C17 H17C 109.5 . . ?
C13 C17 H17D 109.5 . . ?
H17A C17 H17D 141.1 . . ?
H17B C17 H17D 56.3 . . ?
H17C C17 H17D 56.3 . . ?
C13 C17 H17E 109.5 . . ?
H17A C17 H17E 56.3 . . ?
H17B C17 H17E 141.1 . . ?
H17C C17 H17E 56.3 . . ?
H17D C17 H17E 109.5 . . ?
C13 C17 H17F 109.5 . . ?
H17A C17 H17F 56.3 . . ?
H17B C17 H17F 56.3 . . ?
H17C C17 H17F 141.1 . . ?
H17D C17 H17F 109.5 . . ?
H17E C17 H17F 109.5 . . ?
C15 C18 H18A 109.5 . . ?
C15 C18 H18B 109.5 . . ?
H18A C18 H18B 109.5 . . ?
C15 C18 H18C 109.5 . . ?
H18A C18 H18C 109.5 . . ?
H18B C18 H18C 109.5 . . ?
C15 C18 H18D 109.5 . . ?
H18A C18 H18D 141.1 . . ?
H18B C18 H18D 56.3 . . ?
H18C C18 H18D 56.3 . . ?
C15 C18 H18E 109.5 . . ?
H18A C18 H18E 56.3 . . ?
H18B C18 H18E 141.1 . . ?
H18C C18 H18E 56.3 . . ?
H18D C18 H18E 109.5 . . ?
C15 C18 H18F 109.5 . . ?
H18A C18 H18F 56.3 . . ?
H18B C18 H18F 56.3 . . ?
H18C C18 H18F 141.1 . . ?
H18D C18 H18F 109.5 . . ?
H18E C18 H18F 109.5 . . ?
O21 C21 O22 125.07(9) . . ?
O21 C21 C22 121.64(9) . . ?
O22 C21 C22 113.28(9) . . ?
C22 C22 C21 122.66(12) 3_857 . ?
C22 C22 H22 118.7 3_857 . ?
C21 C22 H22 118.7 . . ?
C21 O22 H2A 111.0(11) . . ?

loop_
_geom_bond_atom_site_label_1
_geom_bond_atom_site_label_2
_geom_bond_distance
_geom_bond_site_symmetry_2
_geom_bond_publ_flag
N11 C16 1.3369(14) . ?
N11 C12 1.3377(14) . ?
N11 H2A 1.42(2) . ?
C12 C13 1.3875(14) . ?
C12 H12 0.9500 . ?
C13 C14 1.3927(15) . ?
C13 C17 1.5042(15) . ?
C14 C15 1.3900(15) . ?
C14 H14 0.9500 . ?
C15 C16 1.3889(14) . ?
C15 C18 1.5044(15) . ?
C16 H16 0.9500 . ?
C17 H17A 0.9800 . ?
C17 H17B 0.9800 . ?
C17 H17C 0.9800 . ?
C17 H17D 0.9800 . ?
C17 H17E 0.9800 . ?
C17 H17F 0.9800 . ?
C18 H18A 0.9800 . ?
C18 H18B 0.9800 . ?
C18 H18C 0.9800 . ?
C18 H18D 0.9800 . ?
C18 H18E 0.9800 . ?
C18 H18F 0.9800 . ?
C21 O21 1.2205(13) . ?
C21 O22 1.3002(13) . ?
C21 C22 1.4956(13) . ?
C22 C22 1.317(2) 3_857 ?
C22 H22 0.9500 . ?
O22 H2A 1.12(2) . ?

loop_
_geom_hbond_atom_site_label_D
_geom_hbond_atom_site_label_H
_geom_hbond_atom_site_label_A
_geom_hbond_distance_DH
_geom_hbond_distance_HA
_geom_hbond_distance_DA
_geom_hbond_angle_DHA
_geom_hbond_site_symmetry_A
O22 H2A N11 1.12(2) 1.42(2) 2.5423(11) 177.4(19) .
